data_7004757
loop_
_publ_author_name
'Reyes-Mart\'inez, Reyna'
'Garc\'ia, Patricia Garc\'ia y'
'L\'opez-Cardoso, Marcela'
'H\"opfl, Herbert'
'Tlahuext, Hugo'

_publ_section_title
;
 Self-assembly of diphenyltin(iv) and tris-dithiocarbamate ligands to
 racemic trinuclear cavitands and capsules
;
_journal_issue 46
_journal_name_full 'Dalton Transactions'
_journal_page_first 6624
_journal_page_last 6627
_journal_paper_doi 10.1039/b811768n
_journal_year 2008
_chemical_formula_moiety 'C48 H51 Cl3 N4 S6 Sn3'
_chemical_formula_sum 'C48 H51 Cl3 N4 S6 Sn3'
_chemical_formula_weight 1338.71
_chemical_melting_point 457.5
_chemical_name_systematic
;
?
;
_space_group_IT_number 2
_symmetry_cell_setting triclinic
_symmetry_space_group_name_Hall '-P 1'
_symmetry_space_group_name_H-M 'P -1'
_atom_sites_solution_hydrogens geom
_atom_sites_solution_primary direct
_atom_sites_solution_secondary difmap
_audit_creation_method SHELXL-97
_audit_update_record
;
2008-06-10 # Formatted by publCIF
;
_cell_angle_alpha 115.0290(10)
_cell_angle_beta 103.7920(10)
_cell_angle_gamma 90.0190(10)
_cell_formula_units_Z 2
_cell_length_a 10.0012(6)
_cell_length_b 17.2313(10)
_cell_length_c 18.2621(10)
_cell_measurement_reflns_used 9937
_cell_measurement_temperature 293(2)
_cell_measurement_theta_max 28.13
_cell_measurement_theta_min 2.30
_cell_volume 2751.0(3)
_computing_cell_refinement 'Bruker SAINT'
_computing_data_collection 'Bruker SMART'
_computing_data_reduction 'Bruker SAINT'
_computing_molecular_graphics 'Bruker SHELXTL'
_computing_publication_material 'Bruker SHELXTL'
_computing_structure_refinement 'SHELXL-97 (Sheldrick, 1997)'
_computing_structure_solution 'SHELXS-97 (Sheldrick, 1990)'
_diffrn_ambient_temperature 293(2)
_diffrn_measured_fraction_theta_full 0.996
_diffrn_measured_fraction_theta_max 0.996
_diffrn_measurement_device_type 'CCD area detector'
_diffrn_measurement_method 'phi and omega scans'
_diffrn_radiation_monochromator graphite
_diffrn_radiation_source 'fine-focus sealed tube'
_diffrn_radiation_type MoK\a
_diffrn_radiation_wavelength 0.71073
_diffrn_reflns_av_R_equivalents 0.0580
_diffrn_reflns_av_sigmaI/netI 0.0801
_diffrn_reflns_limit_h_max 11
_diffrn_reflns_limit_h_min -11
_diffrn_reflns_limit_k_max 20
_diffrn_reflns_limit_k_min -20
_diffrn_reflns_limit_l_max 21
_diffrn_reflns_limit_l_min -21
_diffrn_reflns_number 26606
_diffrn_reflns_theta_full 25.00
_diffrn_reflns_theta_max 25.00
_diffrn_reflns_theta_min 1.28
_exptl_absorpt_coefficient_mu 1.761
_exptl_absorpt_correction_T_max 0.8034
_exptl_absorpt_correction_T_min 0.4731
_exptl_absorpt_correction_type multi-scan
_exptl_absorpt_process_details SADABS
_exptl_crystal_colour colourless
_exptl_crystal_density_diffrn 1.616
_exptl_crystal_density_method 'not measured'
_exptl_crystal_description 'rectangular prism'
_exptl_crystal_F_000 1328
_exptl_crystal_size_max 0.50
_exptl_crystal_size_mid 0.14
_exptl_crystal_size_min 0.13
_refine_diff_density_max 1.290
_refine_diff_density_min -0.978
_refine_diff_density_rms 0.126
_refine_ls_extinction_method none
_refine_ls_goodness_of_fit_ref 1.262
_refine_ls_hydrogen_treatment constr
_refine_ls_matrix_type full
_refine_ls_number_parameters 580
_refine_ls_number_reflns 9651
_refine_ls_number_restraints 0
_refine_ls_restrained_S_all 1.262
_refine_ls_R_factor_all 0.1275
_refine_ls_R_factor_gt 0.0931
_refine_ls_shift/su_max 0.002
_refine_ls_shift/su_mean 0.000
_refine_ls_structure_factor_coef Fsqd
_refine_ls_weighting_details 'calc w=1/[\s^2^(Fo^2^)+(0.0681P)^2^+0.0000P] where P=(Fo^2^+2Fc^2^)/3'
_refine_ls_weighting_scheme calc
_refine_ls_wR_factor_gt 0.1697
_refine_ls_wR_factor_ref 0.1827
_reflns_number_gt 7263
_reflns_number_total 9651
_reflns_threshold_expression >2sigma(I)
_cod_data_source_file b811768n.txt
_cod_data_source_block marczehm
_cod_original_sg_symbol_H-M P-1
_cod_database_code 7004757

loop_
_symmetry_equiv_pos_as_xyz
'x, y, z'
'-x, -y, -z'

loop_
_atom_site_label
_atom_site_type_symbol
_atom_site_fract_x
_atom_site_fract_y
_atom_site_fract_z
_atom_site_U_iso_or_equiv
_atom_site_adp_type
_atom_site_occupancy
_atom_site_symmetry_multiplicity
_atom_site_calc_flag
_atom_site_refinement_flags
_atom_site_disorder_assembly
_atom_site_disorder_group
C1 C -0.2920(9) 0.2545(6) 0.1534(7) 0.049(3) Uani 1 1 d . . .
H1A H -0.3385 0.3022 0.1842 0.058 Uiso 1 1 calc R . .
H1B H -0.3599 0.2039 0.1223 0.058 Uiso 1 1 calc R . .
C2 C -0.2378(10) 0.2753(6) 0.0923(6) 0.050(3) Uani 1 1 d . . .
H2A H -0.3151 0.2823 0.0528 0.060 Uiso 1 1 calc R . .
H2B H -0.1778 0.3295 0.1227 0.060 Uiso 1 1 calc R . .
C3 C -0.0250(10) 0.2166(6) 0.0671(6) 0.045(2) Uani 1 1 d . . .
C4 C -0.2288(10) 0.1760(6) 0.2385(6) 0.044(2) Uani 1 1 d . . .
H4A H -0.3213 0.1848 0.2459 0.053 Uiso 1 1 calc R . .
H4B H -0.1673 0.1835 0.2915 0.053 Uiso 1 1 calc R . .
C5 C -0.2293(10) 0.0854(6) 0.1718(6) 0.048(3) Uani 1 1 d . . .
H5A H -0.3018 0.0754 0.1218 0.058 Uiso 1 1 calc R . .
H5B H -0.1413 0.0807 0.1575 0.058 Uiso 1 1 calc R . .
C6 C -0.1478(10) -0.0161(6) 0.2273(6) 0.044(2) Uani 1 1 d . . .
C7 C -0.1175(10) 0.3185(6) 0.2851(6) 0.052(3) Uani 1 1 d . . .
H7A H -0.1686 0.3333 0.3273 0.062 Uiso 1 1 calc R . .
H7B H -0.1172 0.3649 0.2684 0.062 Uiso 1 1 calc R . .
C8 C 0.0327(10) 0.3058(6) 0.3212(6) 0.047(2) Uani 1 1 d . . .
H8A H 0.0319 0.2538 0.3293 0.057 Uiso 1 1 calc R . .
H8B H 0.0861 0.2985 0.2812 0.057 Uiso 1 1 calc R . .
C9 C 0.0886(10) 0.3839(6) 0.4709(7) 0.053(3) Uani 1 1 d . . .
C10 C -0.2420(11) 0.1273(7) -0.0175(7) 0.069(3) Uani 1 1 d . . .
H10A H -0.2232 0.1155 -0.0702 0.104 Uiso 1 1 calc R . .
H10B H -0.3392 0.1316 -0.0225 0.104 Uiso 1 1 calc R . .
H10C H -0.2159 0.0815 -0.0023 0.104 Uiso 1 1 calc R . .
C11 C -0.3938(11) -0.0048(7) 0.1935(7) 0.065(3) Uani 1 1 d . . .
H11A H -0.4181 -0.0654 0.1583 0.098 Uiso 1 1 calc R . .
H11B H -0.4542 0.0269 0.1700 0.098 Uiso 1 1 calc R . .
H11C H -0.4032 0.0082 0.2484 0.098 Uiso 1 1 calc R . .
C12 C 0.1774(12) 0.4471(8) 0.3963(7) 0.075(4) Uani 1 1 d . . .
H12A H 0.1571 0.5021 0.4335 0.113 Uiso 1 1 calc R . .
H12B H 0.1518 0.4415 0.3400 0.113 Uiso 1 1 calc R . .
H12C H 0.2747 0.4429 0.4124 0.113 Uiso 1 1 calc R . .
C13 C 0.3603(9) 0.2858(6) 0.0488(6) 0.040(2) Uani 1 1 d . . .
C14 C 0.3863(13) 0.3758(9) 0.0902(8) 0.077(4) Uani 1 1 d . . .
H14 H 0.3749 0.4054 0.1439 0.092 Uiso 1 1 calc R . .
C15 C 0.4286(18) 0.4199(10) 0.0509(11) 0.114(6) Uani 1 1 d . . .
H15 H 0.4512 0.4794 0.0788 0.137 Uiso 1 1 calc R . .
C16 C 0.4370(16) 0.3760(13) -0.0284(11) 0.110(6) Uani 1 1 d . . .
H16 H 0.4604 0.4064 -0.0561 0.132 Uiso 1 1 calc R . .
C17 C 0.4127(15) 0.2908(12) -0.0682(9) 0.094(5) Uani 1 1 d . . .
H17 H 0.4219 0.2620 -0.1225 0.113 Uiso 1 1 calc R . .
C18 C 0.3748(11) 0.2459(8) -0.0298(7) 0.065(3) Uani 1 1 d . . .
H18 H 0.3582 0.1861 -0.0582 0.078 Uiso 1 1 calc R . .
C19 C 0.3702(10) 0.2414(7) 0.2313(6) 0.048(3) Uani 1 1 d . . .
C20 C 0.3491(12) 0.1810(8) 0.2594(8) 0.066(3) Uani 1 1 d . . .
H20 H 0.2962 0.1287 0.2223 0.079 Uiso 1 1 calc R . .
C21 C 0.4046(18) 0.1968(11) 0.3407(10) 0.105(5) Uani 1 1 d . . .
H21 H 0.3889 0.1556 0.3589 0.127 Uiso 1 1 calc R . .
C22 C 0.4832(18) 0.2729(13) 0.3952(10) 0.106(5) Uani 1 1 d . . .
H22 H 0.5210 0.2839 0.4508 0.127 Uiso 1 1 calc R . .
C23 C 0.5063(15) 0.3328(10) 0.3684(9) 0.092(4) Uani 1 1 d . . .
H23 H 0.5623 0.3841 0.4055 0.110 Uiso 1 1 calc R . .
C24 C 0.4477(12) 0.3187(8) 0.2871(7) 0.069(3) Uani 1 1 d . . .
H24 H 0.4605 0.3612 0.2699 0.083 Uiso 1 1 calc R . .
C25 C 0.0957(13) -0.2203(7) 0.1708(7) 0.061(3) Uani 1 1 d . . .
C26 C 0.2099(16) -0.2485(11) 0.1423(11) 0.106(5) Uani 1 1 d . . .
H26 H 0.2939 -0.2133 0.1676 0.127 Uiso 1 1 calc R . .
C27 C 0.201(2) -0.3302(13) 0.0752(12) 0.118(6) Uani 1 1 d . . .
H27 H 0.2794 -0.3483 0.0561 0.141 Uiso 1 1 calc R . .
C28 C 0.087(2) -0.3798(11) 0.0400(10) 0.112(6) Uani 1 1 d . . .
H28 H 0.0834 -0.4339 -0.0036 0.134 Uiso 1 1 calc R . .
C29 C -0.0286(19) -0.3560(12) 0.0644(13) 0.137(8) Uani 1 1 d . . .
H29 H -0.1114 -0.3924 0.0379 0.164 Uiso 1 1 calc R . .
C30 C -0.0214(15) -0.2758(10) 0.1300(10) 0.114(6) Uani 1 1 d . . .
H30 H -0.1016 -0.2592 0.1470 0.137 Uiso 1 1 calc R . .
C31 C 0.1483(12) -0.0944(8) 0.3959(7) 0.064(3) Uani 1 1 d . . .
C32 C 0.2769(18) -0.0902(12) 0.4388(11) 0.124(6) Uani 1 1 d . . .
H32 H 0.3479 -0.0842 0.4160 0.149 Uiso 1 1 calc R . .
C33 C 0.314(2) -0.0940(14) 0.5147(12) 0.146(8) Uani 1 1 d . . .
H33 H 0.4065 -0.0911 0.5413 0.175 Uiso 1 1 calc R . .
C34 C 0.215(2) -0.1020(10) 0.5501(10) 0.110(6) Uani 1 1 d . . .
H34 H 0.2385 -0.1050 0.6012 0.132 Uiso 1 1 calc R . .
C35 C 0.080(2) -0.1056(10) 0.5106(11) 0.112(6) Uani 1 1 d . . .
H35 H 0.0099 -0.1100 0.5343 0.135 Uiso 1 1 calc R . .
C36 C 0.0507(17) -0.1025(9) 0.4337(10) 0.097(5) Uani 1 1 d . . .
H36 H -0.0419 -0.1063 0.4062 0.117 Uiso 1 1 calc R . .
C37 C 0.2559(13) 0.2830(8) 0.6291(8) 0.070(3) Uani 1 1 d . . .
C38 C 0.2634(18) 0.2210(11) 0.5508(11) 0.128(7) Uani 1 1 d . . .
H38 H 0.2167 0.2263 0.5029 0.154 Uiso 1 1 calc R . .
C39 C 0.336(2) 0.1542(15) 0.5433(14) 0.176(10) Uani 1 1 d . . .
H39 H 0.3446 0.1135 0.4916 0.212 Uiso 1 1 calc R . .
C40 C 0.401(2) 0.1492(16) 0.6197(19) 0.160(10) Uani 1 1 d . . .
H40 H 0.4445 0.1008 0.6172 0.192 Uiso 1 1 calc R . .
C41 C 0.4007(19) 0.2093(14) 0.6919(13) 0.120(7) Uani 1 1 d . . .
H41 H 0.4520 0.2069 0.7405 0.145 Uiso 1 1 calc R . .
C42 C 0.3271(15) 0.2749(10) 0.6970(10) 0.095(5) Uani 1 1 d . . .
H42 H 0.3251 0.3165 0.7497 0.115 Uiso 1 1 calc R . .
C43 C -0.0535(15) 0.3936(7) 0.6840(8) 0.073(4) Uani 1 1 d . . .
C44 C -0.1719(19) 0.3415(10) 0.6332(9) 0.108(5) Uani 1 1 d . . .
H44 H -0.1733 0.3012 0.5794 0.130 Uiso 1 1 calc R . .
C45 C -0.2906(19) 0.3476(12) 0.6607(12) 0.138(7) Uani 1 1 d . . .
H45 H -0.3718 0.3124 0.6249 0.166 Uiso 1 1 calc R . .
C46 C -0.289(2) 0.4045(12) 0.7396(12) 0.123(6) Uani 1 1 d . . .
H46 H -0.3680 0.4091 0.7587 0.147 Uiso 1 1 calc R . .
C47 C -0.174(2) 0.4524(11) 0.7876(11) 0.109(6) Uani 1 1 d . . .
H47 H -0.1740 0.4905 0.8421 0.131 Uiso 1 1 calc R . .
C48 C -0.0526(19) 0.4511(9) 0.7641(9) 0.099(5) Uani 1 1 d . . .
H48 H 0.0267 0.4877 0.8009 0.119 Uiso 1 1 calc R . .
Cl1 Cl 0.3935(3) 0.08446(17) 0.04105(18) 0.0597(7) Uani 1 1 d . . .
Cl2 Cl 0.3352(3) -0.0405(2) 0.2837(3) 0.0877(11) Uani 1 1 d . . .
Cl3 Cl 0.2800(4) 0.4957(2) 0.7674(2) 0.1062(13) Uani 1 1 d . . .
N1 N -0.1822(8) 0.2385(5) 0.2132(5) 0.0437(19) Uani 1 1 d . . .
N2 N -0.1621(7) 0.2090(5) 0.0473(5) 0.044(2) Uani 1 1 d . . .
N3 N -0.2516(8) 0.0194(5) 0.1991(5) 0.046(2) Uani 1 1 d . . .
N4 N 0.0994(8) 0.3789(6) 0.4007(6) 0.051(2) Uani 1 1 d . . .
S1 S 0.0616(3) 0.12730(17) 0.02418(18) 0.0577(8) Uani 1 1 d . . .
S2 S 0.0768(2) 0.31244(16) 0.13604(16) 0.0471(6) Uani 1 1 d . . .
S3 S 0.0233(3) 0.01925(19) 0.2395(2) 0.0615(8) Uani 1 1 d . . .
S4 S -0.1701(3) -0.09777(18) 0.25466(19) 0.0595(8) Uani 1 1 d . . .
S5 S 0.1822(3) 0.46629(18) 0.56583(18) 0.0665(8) Uani 1 1 d . . .
S6 S -0.0117(3) 0.30699(19) 0.47769(18) 0.0656(8) Uani 1 1 d . . .
Sn1 Sn 0.28308(6) 0.21604(4) 0.10397(4) 0.0407(2) Uani 1 1 d . . .
Sn2 Sn 0.10320(7) -0.09986(5) 0.27403(5) 0.0555(2) Uani 1 1 d . . .
Sn3 Sn 0.12827(9) 0.38319(5) 0.63961(5) 0.0645(3) Uani 1 1 d . . .

loop_
_atom_site_aniso_label
_atom_site_aniso_U_11
_atom_site_aniso_U_22
_atom_site_aniso_U_33
_atom_site_aniso_U_23
_atom_site_aniso_U_13
_atom_site_aniso_U_12
C1 0.038(6) 0.039(6) 0.068(7) 0.022(5) 0.014(5) 0.009(4)
C2 0.035(5) 0.051(6) 0.054(7) 0.022(5) -0.003(5) 0.007(5)
C3 0.056(6) 0.043(6) 0.037(6) 0.021(5) 0.008(5) -0.006(5)
C4 0.053(6) 0.048(6) 0.037(6) 0.023(5) 0.012(5) 0.001(5)
C5 0.053(6) 0.048(6) 0.043(6) 0.023(5) 0.007(5) 0.015(5)
C6 0.042(6) 0.045(6) 0.042(6) 0.018(5) 0.010(5) 0.001(5)
C7 0.062(7) 0.039(6) 0.047(6) 0.012(5) 0.015(5) 0.008(5)
C8 0.047(6) 0.048(6) 0.044(6) 0.018(5) 0.012(5) 0.012(5)
C9 0.051(6) 0.045(6) 0.042(6) 0.006(5) 0.000(5) 0.007(5)
C10 0.050(7) 0.080(9) 0.054(7) 0.015(7) 0.000(6) -0.007(6)
C11 0.057(7) 0.072(8) 0.068(8) 0.036(7) 0.009(6) 0.013(6)
C12 0.078(9) 0.084(9) 0.066(8) 0.037(7) 0.014(7) -0.002(7)
C13 0.031(5) 0.060(7) 0.045(6) 0.040(5) 0.002(4) -0.002(5)
C14 0.097(10) 0.074(9) 0.065(9) 0.037(7) 0.018(7) -0.002(7)
C15 0.155(16) 0.085(11) 0.104(13) 0.047(10) 0.025(12) -0.028(10)
C16 0.118(13) 0.152(17) 0.084(12) 0.081(12) 0.013(10) -0.041(12)
C17 0.097(11) 0.125(14) 0.065(10) 0.047(10) 0.018(8) -0.005(10)
C18 0.061(7) 0.089(9) 0.058(8) 0.047(7) 0.013(6) -0.009(6)
C19 0.044(6) 0.061(7) 0.056(7) 0.038(6) 0.021(5) 0.022(5)
C20 0.078(8) 0.063(8) 0.059(8) 0.029(6) 0.017(7) -0.003(6)
C21 0.152(16) 0.095(12) 0.085(12) 0.060(10) 0.020(11) 0.008(11)
C22 0.130(14) 0.130(15) 0.061(10) 0.051(11) 0.014(9) 0.024(12)
C23 0.095(11) 0.081(10) 0.069(10) 0.016(8) 0.000(8) -0.013(8)
C24 0.079(9) 0.060(8) 0.044(7) 0.008(6) -0.001(6) -0.007(6)
C25 0.065(8) 0.059(7) 0.059(7) 0.035(6) 0.002(6) 0.008(6)
C26 0.094(11) 0.107(13) 0.136(15) 0.056(12) 0.061(11) 0.020(9)
C27 0.152(18) 0.111(15) 0.106(14) 0.040(12) 0.075(14) 0.035(13)
C28 0.161(19) 0.078(12) 0.082(12) 0.038(10) 0.000(13) 0.024(13)
C29 0.094(13) 0.094(14) 0.166(19) 0.034(13) -0.024(13) 0.028(11)
C30 0.075(10) 0.080(11) 0.134(14) 0.010(10) 0.004(10) 0.042(9)
C31 0.057(7) 0.079(9) 0.059(8) 0.045(7) -0.007(6) -0.003(6)
C32 0.102(13) 0.20(2) 0.094(13) 0.095(13) 0.005(10) -0.007(12)
C33 0.094(14) 0.24(2) 0.098(15) 0.081(16) -0.007(11) 0.004(14)
C34 0.155(18) 0.097(12) 0.055(10) 0.025(9) 0.000(11) 0.017(12)
C35 0.169(19) 0.091(12) 0.087(13) 0.042(10) 0.044(13) 0.019(12)
C36 0.112(12) 0.111(12) 0.100(12) 0.078(10) 0.020(10) 0.017(9)
C37 0.082(9) 0.068(8) 0.063(8) 0.036(7) 0.013(7) 0.017(7)
C38 0.147(15) 0.129(14) 0.122(15) 0.060(12) 0.047(12) 0.100(13)
C39 0.20(2) 0.20(2) 0.130(18) 0.066(17) 0.072(17) 0.13(2)
C40 0.152(19) 0.20(2) 0.25(3) 0.17(3) 0.11(2) 0.111(18)
C41 0.125(15) 0.17(2) 0.126(16) 0.107(16) 0.064(13) 0.071(14)
C42 0.105(12) 0.120(13) 0.087(11) 0.061(10) 0.040(9) 0.044(10)
C43 0.105(10) 0.043(7) 0.064(8) 0.025(6) 0.009(8) 0.004(7)
C44 0.140(15) 0.095(12) 0.070(10) 0.012(9) 0.040(11) -0.008(11)
C45 0.132(15) 0.138(16) 0.117(15) 0.015(13) 0.058(13) -0.045(12)
C46 0.142(16) 0.112(14) 0.111(15) 0.021(12) 0.080(13) -0.006(12)
C47 0.142(16) 0.090(12) 0.089(12) 0.015(10) 0.061(12) 0.014(11)
C48 0.149(15) 0.067(9) 0.064(10) 0.014(8) 0.027(10) 0.014(9)
Cl1 0.0504(15) 0.0474(15) 0.0678(18) 0.0121(14) 0.0166(14) 0.0107(12)
Cl2 0.0480(17) 0.100(3) 0.137(3) 0.079(2) 0.0108(19) 0.0016(16)
Cl3 0.130(3) 0.082(3) 0.061(2) 0.0130(19) -0.020(2) -0.013(2)
N1 0.039(5) 0.045(5) 0.046(5) 0.023(4) 0.002(4) 0.005(4)
N2 0.031(4) 0.060(5) 0.043(5) 0.027(4) 0.003(4) -0.002(4)
N3 0.049(5) 0.044(5) 0.046(5) 0.022(4) 0.009(4) 0.005(4)
N4 0.040(5) 0.060(6) 0.055(6) 0.031(5) 0.006(4) 0.004(4)
S1 0.0479(16) 0.0437(16) 0.0634(19) 0.0068(14) 0.0138(14) -0.0015(12)
S2 0.0409(14) 0.0396(14) 0.0541(16) 0.0144(12) 0.0123(12) 0.0008(11)
S3 0.0467(16) 0.0621(18) 0.086(2) 0.0456(17) 0.0104(15) 0.0024(14)
S4 0.0563(17) 0.0577(18) 0.073(2) 0.0391(16) 0.0125(15) 0.0004(14)
S5 0.079(2) 0.0500(17) 0.0511(18) 0.0144(14) -0.0033(15) -0.0062(15)
S6 0.079(2) 0.0624(19) 0.0459(17) 0.0220(15) 0.0018(15) -0.0148(16)
Sn1 0.0351(4) 0.0397(4) 0.0435(4) 0.0138(3) 0.0116(3) 0.0024(3)
Sn2 0.0460(4) 0.0587(5) 0.0687(6) 0.0387(4) 0.0063(4) 0.0046(4)
Sn3 0.0822(6) 0.0519(5) 0.0469(5) 0.0185(4) 0.0008(4) 0.0062(4)

loop_
_atom_type_symbol
_atom_type_description
_atom_type_scat_dispersion_real
_atom_type_scat_dispersion_imag
_atom_type_scat_source
C C 0.0033 0.0016 'International Tables Vol C Tables 4.2.6.8 and 6.1.1.4'
H H 0.0000 0.0000 'International Tables Vol C Tables 4.2.6.8 and 6.1.1.4'
N N 0.0061 0.0033 'International Tables Vol C Tables 4.2.6.8 and 6.1.1.4'
S S 0.1246 0.1234 'International Tables Vol C Tables 4.2.6.8 and 6.1.1.4'
Cl Cl 0.1484 0.1585 'International Tables Vol C Tables 4.2.6.8 and 6.1.1.4'
Sn Sn -0.6537 1.4246 'International Tables Vol C Tables 4.2.6.8 and 6.1.1.4'

loop_
_geom_angle_atom_site_label_1
_geom_angle_atom_site_label_2
_geom_angle_atom_site_label_3
_geom_angle
_geom_angle_site_symmetry_1
_geom_angle_site_symmetry_3
_geom_angle_publ_flag
N1 C1 C2 112.9(7) . . ?
N1 C1 H1A 109.0 . . ?
C2 C1 H1A 109.0 . . ?
N1 C1 H1B 109.0 . . ?
C2 C1 H1B 109.0 . . ?
H1A C1 H1B 107.8 . . ?
N2 C2 C1 112.0(8) . . ?
N2 C2 H2A 109.2 . . ?
C1 C2 H2A 109.2 . . ?
N2 C2 H2B 109.2 . . ?
C1 C2 H2B 109.2 . . ?
H2A C2 H2B 107.9 . . ?
N2 C3 S2 123.0(7) . . ?
N2 C3 S1 120.3(7) . . ?
S2 C3 S1 116.7(6) . . ?
N1 C4 C5 109.4(7) . . ?
N1 C4 H4A 109.8 . . ?
C5 C4 H4A 109.8 . . ?
N1 C4 H4B 109.8 . . ?
C5 C4 H4B 109.8 . . ?
H4A C4 H4B 108.2 . . ?
N3 C5 C4 112.5(8) . . ?
N3 C5 H5A 109.1 . . ?
C4 C5 H5A 109.1 . . ?
N3 C5 H5B 109.1 . . ?
C4 C5 H5B 109.1 . . ?
H5A C5 H5B 107.8 . . ?
N3 C6 S4 123.0(7) . . ?
N3 C6 S3 120.8(7) . . ?
S4 C6 S3 116.1(6) . . ?
N1 C7 C8 108.2(7) . . ?
N1 C7 H7A 110.0 . . ?
C8 C7 H7A 110.1 . . ?
N1 C7 H7B 110.0 . . ?
C8 C7 H7B 110.0 . . ?
H7A C7 H7B 108.4 . . ?
N4 C8 C7 111.9(7) . . ?
N4 C8 H8A 109.2 . . ?
C7 C8 H8A 109.2 . . ?
N4 C8 H8B 109.2 . . ?
C7 C8 H8B 109.2 . . ?
H8A C8 H8B 107.9 . . ?
N4 C9 S6 122.2(8) . . ?
N4 C9 S5 121.7(9) . . ?
S6 C9 S5 116.0(7) . . ?
N2 C10 H10A 109.5 . . ?
N2 C10 H10B 109.5 . . ?
H10A C10 H10B 109.5 . . ?
N2 C10 H10C 109.5 . . ?
H10A C10 H10C 109.5 . . ?
H10B C10 H10C 109.5 . . ?
N3 C11 H11A 109.5 . . ?
N3 C11 H11B 109.5 . . ?
H11A C11 H11B 109.5 . . ?
N3 C11 H11C 109.5 . . ?
H11A C11 H11C 109.5 . . ?
H11B C11 H11C 109.5 . . ?
N4 C12 H12A 109.5 . . ?
N4 C12 H12B 109.5 . . ?
H12A C12 H12B 109.5 . . ?
N4 C12 H12C 109.5 . . ?
H12A C12 H12C 109.5 . . ?
H12B C12 H12C 109.5 . . ?
C18 C13 C14 118.1(10) . . ?
C18 C13 Sn1 121.1(8) . . ?
C14 C13 Sn1 120.6(8) . . ?
C15 C14 C13 119.4(13) . . ?
C15 C14 H14 120.3 . . ?
C13 C14 H14 120.3 . . ?
C16 C15 C14 119.2(15) . . ?
C16 C15 H15 120.4 . . ?
C14 C15 H15 120.4 . . ?
C17 C16 C15 121.8(14) . . ?
C17 C16 H16 119.1 . . ?
C15 C16 H16 119.1 . . ?
C16 C17 C18 119.9(14) . . ?
C16 C17 H17 120.1 . . ?
C18 C17 H17 120.1 . . ?
C13 C18 C17 121.5(13) . . ?
C13 C18 H18 119.3 . . ?
C17 C18 H18 119.3 . . ?
C24 C19 C20 118.8(11) . . ?
C24 C19 Sn1 120.5(8) . . ?
C20 C19 Sn1 120.7(9) . . ?
C21 C20 C19 121.0(12) . . ?
C21 C20 H20 119.5 . . ?
C19 C20 H20 119.5 . . ?
C22 C21 C20 119.9(14) . . ?
C22 C21 H21 120.0 . . ?
C20 C21 H21 120.0 . . ?
C23 C22 C21 119.9(14) . . ?
C23 C22 H22 120.0 . . ?
C21 C22 H22 120.0 . . ?
C22 C23 C24 120.7(14) . . ?
C22 C23 H23 119.6 . . ?
C24 C23 H23 119.6 . . ?
C23 C24 C19 119.6(12) . . ?
C23 C24 H24 120.2 . . ?
C19 C24 H24 120.2 . . ?
C30 C25 C26 115.3(13) . . ?
C30 C25 Sn2 122.1(10) . . ?
C26 C25 Sn2 122.6(11) . . ?
C25 C26 C27 120.7(15) . . ?
C25 C26 H26 119.6 . . ?
C27 C26 H26 119.6 . . ?
C28 C27 C26 120.4(18) . . ?
C28 C27 H27 119.8 . . ?
C26 C27 H27 119.8 . . ?
C27 C28 C29 121.9(19) . . ?
C27 C28 H28 119.1 . . ?
C29 C28 H28 119.1 . . ?
C28 C29 C30 118.2(17) . . ?
C28 C29 H29 120.9 . . ?
C30 C29 H29 120.9 . . ?
C25 C30 C29 123.6(15) . . ?
C25 C30 H30 118.2 . . ?
C29 C30 H30 118.2 . . ?
C32 C31 C36 113.9(13) . . ?
C32 C31 Sn2 121.5(11) . . ?
C36 C31 Sn2 124.4(10) . . ?
C31 C32 C33 124.8(16) . . ?
C31 C32 H32 117.6 . . ?
C33 C32 H32 117.6 . . ?
C34 C33 C32 119.6(17) . . ?
C34 C33 H33 120.2 . . ?
C32 C33 H33 120.2 . . ?
C33 C34 C35 119.2(18) . . ?
C33 C34 H34 120.4 . . ?
C35 C34 H34 120.4 . . ?
C34 C35 C36 118.2(17) . . ?
C34 C35 H35 120.9 . . ?
C36 C35 H35 120.9 . . ?
C31 C36 C35 124.3(15) . . ?
C31 C36 H36 117.9 . . ?
C35 C36 H36 117.9 . . ?
C42 C37 C38 117.8(13) . . ?
C42 C37 Sn3 121.1(10) . . ?
C38 C37 Sn3 121.0(10) . . ?
C39 C38 C37 121.4(17) . . ?
C39 C38 H38 119.3 . . ?
C37 C38 H38 119.3 . . ?
C38 C39 C40 115.8(19) . . ?
C38 C39 H39 122.1 . . ?
C40 C39 H39 122.1 . . ?
C41 C40 C39 122.3(19) . . ?
C41 C40 H40 118.8 . . ?
C39 C40 H40 118.8 . . ?
C40 C41 C42 120.0(19) . . ?
C40 C41 H41 120.0 . . ?
C42 C41 H41 120.0 . . ?
C41 C42 C37 122.4(15) . . ?
C41 C42 H42 118.8 . . ?
C37 C42 H42 118.8 . . ?
C44 C43 C48 118.7(14) . . ?
C44 C43 Sn3 119.9(10) . . ?
C48 C43 Sn3 121.4(12) . . ?
C43 C44 C45 120.7(14) . . ?
C43 C44 H44 119.6 . . ?
C45 C44 H44 119.6 . . ?
C46 C45 C44 120.1(17) . . ?
C46 C45 H45 120.0 . . ?
C44 C45 H45 120.0 . . ?
C47 C46 C45 118.4(17) . . ?
C47 C46 H46 120.8 . . ?
C45 C46 H46 120.8 . . ?
C46 C47 C48 124.8(16) . . ?
C46 C47 H47 117.6 . . ?
C48 C47 H47 117.6 . . ?
C43 C48 C47 117.3(15) . . ?
C43 C48 H48 121.4 . . ?
C47 C48 H48 121.4 . . ?
C7 N1 C4 111.5(8) . . ?
C7 N1 C1 111.2(7) . . ?
C4 N1 C1 113.2(7) . . ?
C3 N2 C2 122.3(8) . . ?
C3 N2 C10 120.0(8) . . ?
C2 N2 C10 117.4(8) . . ?
C6 N3 C11 122.0(8) . . ?
C6 N3 C5 121.5(8) . . ?
C11 N3 C5 116.5(8) . . ?
C9 N4 C12 121.2(9) . . ?
C9 N4 C8 122.3(9) . . ?
C12 N4 C8 116.5(9) . . ?
C3 S1 Sn1 89.9(3) . . ?
C3 S2 Sn1 83.0(3) . . ?
C6 S3 Sn2 89.8(3) . . ?
C6 S4 Sn2 84.1(3) . . ?
C9 S5 Sn3 89.5(4) . . ?
C9 S6 Sn3 83.5(4) . . ?
C13 Sn1 C19 121.7(4) . . ?
C13 Sn1 S1 116.0(3) . . ?
C19 Sn1 S1 121.1(3) . . ?
C13 Sn1 Cl1 96.9(3) . . ?
C19 Sn1 Cl1 96.9(3) . . ?
S1 Sn1 Cl1 86.85(9) . . ?
C13 Sn1 S2 93.9(3) . . ?
C19 Sn1 S2 94.3(2) . . ?
S1 Sn1 S2 70.49(8) . . ?
Cl1 Sn1 S2 157.33(9) . . ?
C25 Sn2 C31 118.6(4) . . ?
C25 Sn2 S3 116.0(3) . . ?
C31 Sn2 S3 124.7(3) . . ?
C25 Sn2 Cl2 96.7(4) . . ?
C31 Sn2 Cl2 97.5(3) . . ?
S3 Sn2 Cl2 84.06(10) . . ?
C25 Sn2 S4 97.3(3) . . ?
C31 Sn2 S4 95.6(3) . . ?
S3 Sn2 S4 69.42(9) . . ?
Cl2 Sn2 S4 153.35(10) . . ?
C37 Sn3 C43 123.7(5) . . ?
C37 Sn3 Cl3 97.0(4) . . ?
C43 Sn3 Cl3 97.0(4) . . ?
C37 Sn3 S5 111.9(3) . . ?
C43 Sn3 S5 123.1(3) . . ?
Cl3 Sn3 S5 86.92(12) . . ?
C37 Sn3 S6 93.9(4) . . ?
C43 Sn3 S6 94.3(4) . . ?
Cl3 Sn3 S6 156.32(12) . . ?
S5 Sn3 S6 69.49(9) . . ?

loop_
_geom_bond_atom_site_label_1
_geom_bond_atom_site_label_2
_geom_bond_distance
_geom_bond_site_symmetry_2
_geom_bond_publ_flag
C1 N1 1.468(12) . ?
C1 C2 1.515(13) . ?
C1 H1A 0.9700 . ?
C1 H1B 0.9700 . ?
C2 N2 1.434(11) . ?
C2 H2A 0.9700 . ?
C2 H2B 0.9700 . ?
C3 N2 1.324(11) . ?
C3 S2 1.725(10) . ?
C3 S1 1.743(10) . ?
C4 N1 1.455(11) . ?
C4 C5 1.519(12) . ?
C4 H4A 0.9700 . ?
C4 H4B 0.9700 . ?
C5 N3 1.457(11) . ?
C5 H5A 0.9700 . ?
C5 H5B 0.9700 . ?
C6 N3 1.316(12) . ?
C6 S4 1.711(10) . ?
C6 S3 1.747(9) . ?
C7 N1 1.451(11) . ?
C7 C8 1.545(13) . ?
C7 H7A 0.9700 . ?
C7 H7B 0.9700 . ?
C8 N4 1.460(12) . ?
C8 H8A 0.9700 . ?
C8 H8B 0.9700 . ?
C9 N4 1.277(12) . ?
C9 S6 1.725(11) . ?
C9 S5 1.744(10) . ?
C10 N2 1.470(12) . ?
C10 H10A 0.9600 . ?
C10 H10B 0.9600 . ?
C10 H10C 0.9600 . ?
C11 N3 1.449(12) . ?
C11 H11A 0.9600 . ?
C11 H11B 0.9600 . ?
C11 H11C 0.9600 . ?
C12 N4 1.452(13) . ?
C12 H12A 0.9600 . ?
C12 H12B 0.9600 . ?
C12 H12C 0.9600 . ?
C13 C18 1.348(14) . ?
C13 C14 1.398(15) . ?
C13 Sn1 2.110(8) . ?
C14 C15 1.370(17) . ?
C14 H14 0.9300 . ?
C15 C16 1.35(2) . ?
C15 H15 0.9300 . ?
C16 C17 1.32(2) . ?
C16 H16 0.9300 . ?
C17 C18 1.349(16) . ?
C17 H17 0.9300 . ?
C18 H18 0.9300 . ?
C19 C24 1.374(14) . ?
C19 C20 1.376(14) . ?
C19 Sn1 2.129(10) . ?
C20 C21 1.360(17) . ?
C20 H20 0.9300 . ?
C21 C22 1.36(2) . ?
C21 H21 0.9300 . ?
C22 C23 1.357(19) . ?
C22 H22 0.9300 . ?
C23 C24 1.373(16) . ?
C23 H23 0.9300 . ?
C24 H24 0.9300 . ?
C25 C30 1.350(17) . ?
C25 C26 1.372(16) . ?
C25 Sn2 2.119(12) . ?
C26 C27 1.41(2) . ?
C26 H26 0.9300 . ?
C27 C28 1.28(2) . ?
C27 H27 0.9300 . ?
C28 C29 1.34(2) . ?
C28 H28 0.9300 . ?
C29 C30 1.38(2) . ?
C29 H29 0.9300 . ?
C30 H30 0.9300 . ?
C31 C32 1.320(18) . ?
C31 C36 1.361(17) . ?
C31 Sn2 2.123(11) . ?
C32 C33 1.38(2) . ?
C32 H32 0.9300 . ?
C33 C34 1.34(2) . ?
C33 H33 0.9300 . ?
C34 C35 1.35(2) . ?
C34 H34 0.9300 . ?
C35 C36 1.388(19) . ?
C35 H35 0.9300 . ?
C36 H36 0.9300 . ?
C37 C42 1.338(16) . ?
C37 C38 1.397(18) . ?
C37 Sn3 2.117(12) . ?
C38 C39 1.34(2) . ?
C38 H38 0.9300 . ?
C39 C40 1.43(3) . ?
C39 H39 0.9300 . ?
C40 C41 1.29(3) . ?
C40 H40 0.9300 . ?
C41 C42 1.33(2) . ?
C41 H41 0.9300 . ?
C42 H42 0.9300 . ?
C43 C44 1.357(18) . ?
C43 C48 1.374(16) . ?
C43 Sn3 2.138(14) . ?
C44 C45 1.38(2) . ?
C44 H44 0.9300 . ?
C45 C46 1.35(2) . ?
C45 H45 0.9300 . ?
C46 C47 1.29(2) . ?
C46 H46 0.9300 . ?
C47 C48 1.38(2) . ?
C47 H47 0.9300 . ?
C48 H48 0.9300 . ?
Cl1 Sn1 2.467(3) . ?
Cl2 Sn2 2.472(3) . ?
Cl3 Sn3 2.447(3) . ?
S1 Sn1 2.437(3) . ?
S2 Sn1 2.667(2) . ?
S3 Sn2 2.471(3) . ?
S4 Sn2 2.673(3) . ?
S5 Sn3 2.477(3) . ?
S6 Sn3 2.677(3) . ?

loop_
_geom_torsion_atom_site_label_1
_geom_torsion_atom_site_label_2
_geom_torsion_atom_site_label_3
_geom_torsion_atom_site_label_4
_geom_torsion
_geom_torsion_site_symmetry_1
_geom_torsion_site_symmetry_2
_geom_torsion_site_symmetry_3
_geom_torsion_site_symmetry_4
_geom_torsion_publ_flag
N1 C1 C2 N2 56.0(11) . . . . ?
N1 C4 C5 N3 170.1(8) . . . . ?
N1 C7 C8 N4 -171.8(8) . . . . ?
C18 C13 C14 C15 -1.7(18) . . . . ?
Sn1 C13 C14 C15 -176.2(11) . . . . ?
C13 C14 C15 C16 4(2) . . . . ?
C14 C15 C16 C17 -4(3) . . . . ?
C15 C16 C17 C18 2(3) . . . . ?
C14 C13 C18 C17 -0.2(17) . . . . ?
Sn1 C13 C18 C17 174.3(10) . . . . ?
C16 C17 C18 C13 0(2) . . . . ?
C24 C19 C20 C21 -0.5(18) . . . . ?
Sn1 C19 C20 C21 179.9(10) . . . . ?
C19 C20 C21 C22 -1(2) . . . . ?
C20 C21 C22 C23 0(3) . . . . ?
C21 C22 C23 C24 2(3) . . . . ?
C22 C23 C24 C19 -3(2) . . . . ?
C20 C19 C24 C23 2.3(17) . . . . ?
Sn1 C19 C24 C23 -178.2(9) . . . . ?
C30 C25 C26 C27 0(2) . . . . ?
Sn2 C25 C26 C27 177.9(12) . . . . ?
C25 C26 C27 C28 -1(3) . . . . ?
C26 C27 C28 C29 1(3) . . . . ?
C27 C28 C29 C30 -1(3) . . . . ?
C26 C25 C30 C29 0(2) . . . . ?
Sn2 C25 C30 C29 -177.7(14) . . . . ?
C28 C29 C30 C25 0(3) . . . . ?
C36 C31 C32 C33 0(3) . . . . ?
Sn2 C31 C32 C33 -174.0(16) . . . . ?
C31 C32 C33 C34 0(3) . . . . ?
C32 C33 C34 C35 0(3) . . . . ?
C33 C34 C35 C36 1(3) . . . . ?
C32 C31 C36 C35 1(2) . . . . ?
Sn2 C31 C36 C35 174.8(11) . . . . ?
C34 C35 C36 C31 -1(2) . . . . ?
C42 C37 C38 C39 2(3) . . . . ?
Sn3 C37 C38 C39 -175.4(17) . . . . ?
C37 C38 C39 C40 2(3) . . . . ?
C38 C39 C40 C41 -7(4) . . . . ?
C39 C40 C41 C42 7(4) . . . . ?
C40 C41 C42 C37 -3(3) . . . . ?
C38 C37 C42 C41 -2(2) . . . . ?
Sn3 C37 C42 C41 175.4(13) . . . . ?
C48 C43 C44 C45 2(2) . . . . ?
Sn3 C43 C44 C45 -179.7(14) . . . . ?
C43 C44 C45 C46 -2(3) . . . . ?
C44 C45 C46 C47 0(3) . . . . ?
C45 C46 C47 C48 1(3) . . . . ?
C44 C43 C48 C47 0(2) . . . . ?
Sn3 C43 C48 C47 -179.1(11) . . . . ?
C46 C47 C48 C43 -1(3) . . . . ?
C8 C7 N1 C4 79.9(10) . . . . ?
C8 C7 N1 C1 -152.7(8) . . . . ?
C5 C4 N1 C7 -152.6(8) . . . . ?
C5 C4 N1 C1 81.1(10) . . . . ?
C2 C1 N1 C7 85.7(10) . . . . ?
C2 C1 N1 C4 -147.8(8) . . . . ?
S2 C3 N2 C2 -11.6(13) . . . . ?
S1 C3 N2 C2 167.7(7) . . . . ?
S2 C3 N2 C10 174.5(8) . . . . ?
S1 C3 N2 C10 -6.2(12) . . . . ?
C1 C2 N2 C3 -101.3(10) . . . . ?
C1 C2 N2 C10 72.7(11) . . . . ?
S4 C6 N3 C11 3.7(13) . . . . ?
S3 C6 N3 C11 -175.9(7) . . . . ?
S4 C6 N3 C5 -176.4(7) . . . . ?
S3 C6 N3 C5 4.0(13) . . . . ?
C4 C5 N3 C6 -99.1(10) . . . . ?
C4 C5 N3 C11 80.8(11) . . . . ?
S6 C9 N4 C12 176.0(8) . . . . ?
S5 C9 N4 C12 -7.4(14) . . . . ?
S6 C9 N4 C8 -2.8(14) . . . . ?
S5 C9 N4 C8 173.7(7) . . . . ?
C7 C8 N4 C9 87.1(12) . . . . ?
C7 C8 N4 C12 -91.8(11) . . . . ?
N2 C3 S1 Sn1 -178.9(7) . . . . ?
S2 C3 S1 Sn1 0.4(5) . . . . ?
N2 C3 S2 Sn1 178.9(8) . . . . ?
S1 C3 S2 Sn1 -0.4(5) . . . . ?
N3 C6 S3 Sn2 -173.4(8) . . . . ?
S4 C6 S3 Sn2 6.9(5) . . . . ?
N3 C6 S4 Sn2 173.9(8) . . . . ?
S3 C6 S4 Sn2 -6.4(5) . . . . ?
N4 C9 S5 Sn3 -164.9(9) . . . . ?
S6 C9 S5 Sn3 11.9(5) . . . . ?
N4 C9 S6 Sn3 165.7(9) . . . . ?
S5 C9 S6 Sn3 -11.0(5) . . . . ?
C18 C13 Sn1 C19 138.8(8) . . . . ?
C14 C13 Sn1 C19 -46.8(10) . . . . ?
C18 C13 Sn1 S1 -53.5(9) . . . . ?
C14 C13 Sn1 S1 120.8(8) . . . . ?
C18 C13 Sn1 Cl1 36.3(8) . . . . ?
C14 C13 Sn1 Cl1 -149.3(8) . . . . ?
C18 C13 Sn1 S2 -123.7(8) . . . . ?
C14 C13 Sn1 S2 50.7(9) . . . . ?
C24 C19 Sn1 C13 20.1(10) . . . . ?
C20 C19 Sn1 C13 -160.4(8) . . . . ?
C24 C19 Sn1 S1 -147.0(7) . . . . ?
C20 C19 Sn1 S1 32.6(9) . . . . ?
C24 C19 Sn1 Cl1 122.5(8) . . . . ?
C20 C19 Sn1 Cl1 -57.9(8) . . . . ?
C24 C19 Sn1 S2 -77.2(8) . . . . ?
C20 C19 Sn1 S2 102.4(8) . . . . ?
C3 S1 Sn1 C13 -84.9(4) . . . . ?
C3 S1 Sn1 C19 82.8(4) . . . . ?
C3 S1 Sn1 Cl1 179.0(3) . . . . ?
C3 S1 Sn1 S2 -0.3(3) . . . . ?
C3 S2 Sn1 C13 116.5(4) . . . . ?
C3 S2 Sn1 C19 -121.3(4) . . . . ?
C3 S2 Sn1 S1 0.3(3) . . . . ?
C3 S2 Sn1 Cl1 -1.6(4) . . . . ?
C30 C25 Sn2 C31 87.7(12) . . . . ?
C26 C25 Sn2 C31 -90.2(11) . . . . ?
C30 C25 Sn2 S3 -83.4(12) . . . . ?
C26 C25 Sn2 S3 98.8(11) . . . . ?
C30 C25 Sn2 Cl2 -170.0(11) . . . . ?
C26 C25 Sn2 Cl2 12.1(11) . . . . ?
C30 C25 Sn2 S4 -12.8(12) . . . . ?
C26 C25 Sn2 S4 169.4(10) . . . . ?
C32 C31 Sn2 C25 81.4(14) . . . . ?
C36 C31 Sn2 C25 -92.5(12) . . . . ?
C32 C31 Sn2 S3 -108.4(13) . . . . ?
C36 C31 Sn2 S3 77.7(12) . . . . ?
C32 C31 Sn2 Cl2 -20.5(13) . . . . ?
C36 C31 Sn2 Cl2 165.7(11) . . . . ?
C32 C31 Sn2 S4 -177.2(13) . . . . ?
C36 C31 Sn2 S4 9.0(12) . . . . ?
C6 S3 Sn2 C25 83.9(5) . . . . ?
C6 S3 Sn2 C31 -86.5(5) . . . . ?
C6 S3 Sn2 Cl2 178.5(3) . . . . ?
C6 S3 Sn2 S4 -4.2(3) . . . . ?
C6 S4 Sn2 C25 -110.7(4) . . . . ?
C6 S4 Sn2 C31 129.4(5) . . . . ?
C6 S4 Sn2 S3 4.4(3) . . . . ?
C6 S4 Sn2 Cl2 10.4(5) . . . . ?
C42 C37 Sn3 C43 -65.1(13) . . . . ?
C38 C37 Sn3 C43 111.9(13) . . . . ?
C42 C37 Sn3 Cl3 38.2(12) . . . . ?
C38 C37 Sn3 Cl3 -144.8(12) . . . . ?
C42 C37 Sn3 S5 127.7(11) . . . . ?
C38 C37 Sn3 S5 -55.3(13) . . . . ?
C42 C37 Sn3 S6 -162.8(11) . . . . ?
C38 C37 Sn3 S6 14.2(13) . . . . ?
C44 C43 Sn3 C37 -76.4(13) . . . . ?
C48 C43 Sn3 C37 102.2(11) . . . . ?
C44 C43 Sn3 Cl3 -179.7(11) . . . . ?
C48 C43 Sn3 Cl3 -1.1(11) . . . . ?
C44 C43 Sn3 S5 89.4(11) . . . . ?
C48 C43 Sn3 S5 -92.0(11) . . . . ?
C44 C43 Sn3 S6 21.1(11) . . . . ?
C48 C43 Sn3 S6 -160.3(10) . . . . ?
C9 S5 Sn3 C37 78.5(5) . . . . ?
C9 S5 Sn3 C43 -88.7(5) . . . . ?
C9 S5 Sn3 Cl3 174.9(4) . . . . ?
C9 S5 Sn3 S6 -7.3(3) . . . . ?
C9 S6 Sn3 C37 -104.5(5) . . . . ?
C9 S6 Sn3 C43 131.3(5) . . . . ?
C9 S6 Sn3 Cl3 12.9(5) . . . . ?
C9 S6 Sn3 S5 7.4(3) . . . . ?
